data_7004937
loop_
_publ_author_name
'Br\"oring, Martin'
'Prikhodovski, Serguei'
'Brandt, Carsten D.'
'Tejero, Esther C\'onsul'
'K\"ohler, Silke'

_publ_section_title
;
 Monomeric and polymeric copper and zinc tripyrrins.
;
_journal_issue 2
_journal_name_full 'Dalton transactions (Cambridge, England : 2003)'
_journal_page_first 200
_journal_page_last 208
_journal_paper_doi 10.1039/b613800d
_journal_year 2007
_chemical_formula_sum 'C28 H38 Cl Cu N3'
_chemical_formula_weight 515.60
_chemical_name_systematic
;
?
;
_space_group_IT_number 2
_symmetry_cell_setting triclinic
_symmetry_space_group_name_Hall '-P 1'
_symmetry_space_group_name_H-M 'P -1'
_atom_sites_solution_hydrogens geom
_atom_sites_solution_primary patterson
_atom_sites_solution_secondary difmap
_audit_creation_method SHELXL-97
_cell_angle_alpha 66.798(2)
_cell_angle_beta 75.999(2)
_cell_angle_gamma 69.868(2)
_cell_formula_units_Z 2
_cell_length_a 9.3967(11)
_cell_length_b 11.7846(14)
_cell_length_c 14.3926(17)
_cell_measurement_reflns_used 5358
_cell_measurement_temperature 173(2)
_cell_measurement_theta_max 27.559
_cell_measurement_theta_min 2.326
_cell_volume 1364.9(3)
_computing_cell_refinement 'SAINT-NT V6.0'
_computing_data_collection 'SMART-NT V5.6'
_computing_data_reduction 'SAINT-NT V6.0'
_computing_molecular_graphics 'Mercury 1.4.1'
_computing_publication_material 'WinGx-Version 1.70.00'
_computing_structure_refinement 'SHELXL-97 (Sheldrick, 1997)'
_computing_structure_solution 'SHELXS-97 (Sheldrick, 1997)'
_diffrn_ambient_temperature 173(2)
_diffrn_measured_fraction_theta_full 0.997
_diffrn_measured_fraction_theta_max 0.997
_diffrn_measurement_device_type 'Bruker Smart Apex with D8-Goniometer'
_diffrn_measurement_method 'omega scans'
_diffrn_radiation_monochromator graphite
_diffrn_radiation_source 'fine-focus sealed tube'
_diffrn_radiation_type MoK\a
_diffrn_radiation_wavelength 0.71073
_diffrn_reflns_av_R_equivalents 0.0291
_diffrn_reflns_av_sigmaI/netI 0.0206
_diffrn_reflns_limit_h_max 11
_diffrn_reflns_limit_h_min -11
_diffrn_reflns_limit_k_max 14
_diffrn_reflns_limit_k_min -14
_diffrn_reflns_limit_l_max 17
_diffrn_reflns_limit_l_min -17
_diffrn_reflns_number 22590
_diffrn_reflns_theta_full 25.00
_diffrn_reflns_theta_max 25.00
_diffrn_reflns_theta_min 1.55
_exptl_absorpt_coefficient_mu 0.918
_exptl_absorpt_correction_type none
_exptl_crystal_colour violet
_exptl_crystal_density_diffrn 1.255
_exptl_crystal_density_method 'not measured'
_exptl_crystal_description block
_exptl_crystal_F_000 546
_exptl_crystal_size_max 0.3
_exptl_crystal_size_mid 0.3
_exptl_crystal_size_min 0.2
_refine_diff_density_max 0.558
_refine_diff_density_min -0.208
_refine_diff_density_rms 0.058
_refine_ls_extinction_method none
_refine_ls_goodness_of_fit_ref 1.142
_refine_ls_hydrogen_treatment constr
_refine_ls_matrix_type full
_refine_ls_number_parameters 306
_refine_ls_number_reflns 4779
_refine_ls_number_restraints 0
_refine_ls_restrained_S_all 1.142
_refine_ls_R_factor_all 0.0386
_refine_ls_R_factor_gt 0.0362
_refine_ls_shift/su_max 0.001
_refine_ls_shift/su_mean 0.000
_refine_ls_structure_factor_coef Fsqd
_refine_ls_weighting_details 'calc w=1/[\s^2^(Fo^2^)+(0.0408P)^2^+1.0515P] where P=(Fo^2^+2Fc^2^)/3'
_refine_ls_weighting_scheme calc
_refine_ls_wR_factor_gt 0.0918
_refine_ls_wR_factor_ref 0.0928
_reflns_number_gt 4486
_reflns_number_total 4779
_reflns_threshold_expression >2sigma(I)
_cod_data_source_file b613800d.txt
_cod_data_source_block cb16cb
_cod_original_sg_symbol_H-M P-1
_cod_database_code 7004937

loop_
_symmetry_equiv_pos_as_xyz
'x, y, z'
'-x, -y, -z'

loop_
_atom_site_label
_atom_site_type_symbol
_atom_site_fract_x
_atom_site_fract_y
_atom_site_fract_z
_atom_site_U_iso_or_equiv
_atom_site_adp_type
_atom_site_occupancy
_atom_site_symmetry_multiplicity
_atom_site_calc_flag
_atom_site_refinement_flags
_atom_site_disorder_assembly
_atom_site_disorder_group
Cl1 Cl 1.10471(8) 0.60063(7) 0.63296(5) 0.04286(18) Uani 1 1 d . . .
Cu1 Cu 0.87540(3) 0.72315(2) 0.678674(19) 0.02408(10) Uani 1 1 d . . .
C1 C 0.7662(4) 0.6673(3) 0.4898(2) 0.0460(7) Uani 1 1 d . . .
H1A H 0.7781 0.6141 0.5611 0.069 Uiso 1 1 calc R . .
H1B H 0.8511 0.6309 0.4455 0.069 Uiso 1 1 calc R . .
H1C H 0.6695 0.6694 0.4739 0.069 Uiso 1 1 calc R . .
C2 C 0.7662(3) 0.8009(2) 0.47272(19) 0.0346(6) Uani 1 1 d . . .
C3 C 0.7480(3) 0.9077(3) 0.37805(19) 0.0381(6) Uani 1 1 d . . .
C4 C 0.7612(3) 1.0093(2) 0.39517(18) 0.0326(5) Uani 1 1 d . . .
C5 C 0.7896(3) 0.9637(2) 0.50033(17) 0.0293(5) Uani 1 1 d . . .
C6 C 0.8183(3) 1.0337(2) 0.54661(18) 0.0301(5) Uani 1 1 d . . .
H6 H 0.8218 1.1185 0.5047 0.036 Uiso 1 1 calc R . .
C7 C 0.8434(3) 0.9957(2) 0.64969(18) 0.0282(5) Uani 1 1 d . . .
C8 C 0.8518(3) 1.0739(2) 0.70213(19) 0.0302(5) Uani 1 1 d . . .
C9 C 0.8595(3) 0.9966(2) 0.80306(18) 0.0303(5) Uani 1 1 d . . .
C10 C 0.8549(3) 0.8733(2) 0.80993(18) 0.0278(5) Uani 1 1 d . . .
C11 C 0.8439(3) 0.7647(2) 0.89846(17) 0.0285(5) Uani 1 1 d . . .
H11 H 0.8553 0.7699 0.9604 0.034 Uiso 1 1 calc R . .
C12 C 0.8188(3) 0.6532(2) 0.90598(17) 0.0276(5) Uani 1 1 d . . .
C13 C 0.8054(3) 0.5456(2) 0.99919(18) 0.0289(5) Uani 1 1 d . . .
C14 C 0.7884(3) 0.4528(2) 0.97152(18) 0.0303(5) Uani 1 1 d . . .
C15 C 0.7917(3) 0.5032(2) 0.86255(18) 0.0298(5) Uani 1 1 d . . .
C16 C 0.7824(4) 0.4366(3) 0.7961(2) 0.0414(6) Uani 1 1 d . . .
H16A H 0.7070 0.4938 0.7489 0.062 Uiso 1 1 calc R . .
H16B H 0.7516 0.3583 0.8383 0.062 Uiso 1 1 calc R . .
H16C H 0.8826 0.4137 0.7572 0.062 Uiso 1 1 calc R . .
C17 C 0.7214(4) 0.9038(3) 0.2797(2) 0.0505(8) Uani 1 1 d . . .
H17A H 0.7737 0.9608 0.2214 0.061 Uiso 1 1 calc R . .
H17B H 0.7673 0.8152 0.2782 0.061 Uiso 1 1 calc R . .
C18 C 0.5553(4) 0.9448(4) 0.2674(3) 0.0744(11) Uani 1 1 d . . .
H18A H 0.5030 0.8881 0.3244 0.112 Uiso 1 1 calc R . .
H18B H 0.5445 0.9397 0.2032 0.112 Uiso 1 1 calc R . .
H18C H 0.5099 1.0336 0.2664 0.112 Uiso 1 1 calc R . .
C19 C 0.7479(3) 1.1444(3) 0.32300(19) 0.0391(6) Uani 1 1 d . . .
H19A H 0.7593 1.1456 0.2525 0.047 Uiso 1 1 calc R . .
H19B H 0.8325 1.1727 0.3284 0.047 Uiso 1 1 calc R . .
C20 C 0.5962(4) 1.2397(3) 0.3434(2) 0.0533(8) Uani 1 1 d . . .
H20A H 0.5119 1.2138 0.3364 0.080 Uiso 1 1 calc R . .
H20B H 0.5944 1.3259 0.2943 0.080 Uiso 1 1 calc R . .
H20C H 0.5849 1.2404 0.4127 0.080 Uiso 1 1 calc R . .
C21 C 0.8473(3) 1.2139(2) 0.6529(2) 0.0355(6) Uani 1 1 d . . .
H21A H 0.9091 1.2271 0.5852 0.043 Uiso 1 1 calc R . .
H21B H 0.8949 1.2368 0.6950 0.043 Uiso 1 1 calc R . .
C22 C 0.6858(3) 1.3043(3) 0.6400(2) 0.0462(7) Uani 1 1 d . . .
H22A H 0.6390 1.2843 0.5965 0.069 Uiso 1 1 calc R . .
H22B H 0.6906 1.3935 0.6083 0.069 Uiso 1 1 calc R . .
H22C H 0.6242 1.2929 0.7068 0.069 Uiso 1 1 calc R . .
C23 C 0.8630(3) 1.0312(3) 0.8920(2) 0.0382(6) Uani 1 1 d . . .
H23A H 0.9022 1.1074 0.8668 0.046 Uiso 1 1 calc R . .
H23B H 0.9349 0.9592 0.9370 0.046 Uiso 1 1 calc R . .
C24 C 0.7070(4) 1.0604(3) 0.9540(2) 0.0573(8) Uani 1 1 d . . .
H24A H 0.6360 1.1336 0.9106 0.086 Uiso 1 1 calc R . .
H24B H 0.7167 1.0813 1.0113 0.086 Uiso 1 1 calc R . .
H24C H 0.6679 0.9849 0.9801 0.086 Uiso 1 1 calc R . .
C25 C 0.8079(3) 0.5414(3) 1.10474(18) 0.0348(6) Uani 1 1 d . . .
H25A H 0.8887 0.5788 1.1024 0.042 Uiso 1 1 calc R . .
H25B H 0.8350 0.4504 1.1500 0.042 Uiso 1 1 calc R . .
C26 C 0.6566(3) 0.6133(3) 1.1506(2) 0.0473(7) Uani 1 1 d . . .
H26A H 0.6310 0.7044 1.1081 0.071 Uiso 1 1 calc R . .
H26B H 0.6659 0.6049 1.2195 0.071 Uiso 1 1 calc R . .
H26C H 0.5757 0.5767 1.1536 0.071 Uiso 1 1 calc R . .
C27 C 0.7682(3) 0.3225(2) 1.0389(2) 0.0361(6) Uani 1 1 d . . .
H27A H 0.8157 0.2938 1.1016 0.043 Uiso 1 1 calc R . .
H27B H 0.8224 0.2602 1.0030 0.043 Uiso 1 1 calc R . .
C28 C 0.6014(3) 0.3218(3) 1.0683(2) 0.0403(6) Uani 1 1 d . . .
H28A H 0.5467 0.3835 1.1037 0.060 Uiso 1 1 calc R . .
H28B H 0.5953 0.2355 1.1134 0.060 Uiso 1 1 calc R . .
H28C H 0.5548 0.3459 1.0068 0.060 Uiso 1 1 calc R . .
N1 N 0.7888(2) 0.83286(19) 0.54559(15) 0.0307(4) Uani 1 1 d . . .
N2 N 0.8481(2) 0.87451(18) 0.71568(14) 0.0282(4) Uani 1 1 d . . .
N3 N 0.8074(2) 0.62197(18) 0.82341(14) 0.0280(4) Uani 1 1 d . . .

loop_
_atom_site_aniso_label
_atom_site_aniso_U_11
_atom_site_aniso_U_22
_atom_site_aniso_U_33
_atom_site_aniso_U_23
_atom_site_aniso_U_13
_atom_site_aniso_U_12
Cl1 0.0429(4) 0.0441(4) 0.0305(3) -0.0127(3) -0.0021(3) -0.0006(3)
Cu1 0.03178(17) 0.02267(15) 0.01599(15) -0.00415(11) -0.00255(11) -0.00858(11)
C1 0.067(2) 0.0413(15) 0.0359(15) -0.0124(13) -0.0127(14) -0.0185(14)
C2 0.0385(14) 0.0377(14) 0.0280(13) -0.0103(11) -0.0050(11) -0.0115(11)
C3 0.0405(15) 0.0443(15) 0.0265(13) -0.0087(12) -0.0060(11) -0.0111(12)
C4 0.0310(13) 0.0379(14) 0.0229(12) -0.0049(10) -0.0015(10) -0.0102(11)
C5 0.0293(12) 0.0307(12) 0.0223(12) -0.0028(10) -0.0026(10) -0.0094(10)
C6 0.0309(13) 0.0273(12) 0.0266(12) -0.0047(10) -0.0012(10) -0.0085(10)
C7 0.0285(12) 0.0281(12) 0.0252(12) -0.0075(10) 0.0009(9) -0.0093(10)
C8 0.0289(13) 0.0307(12) 0.0301(13) -0.0101(10) 0.0003(10) -0.0105(10)
C9 0.0295(13) 0.0333(13) 0.0289(13) -0.0106(10) -0.0022(10) -0.0108(10)
C10 0.0287(12) 0.0314(12) 0.0236(12) -0.0100(10) -0.0024(9) -0.0085(10)
C11 0.0274(12) 0.0346(13) 0.0210(11) -0.0095(10) -0.0039(9) -0.0051(10)
C12 0.0269(12) 0.0311(12) 0.0200(11) -0.0062(10) -0.0024(9) -0.0057(10)
C13 0.0223(12) 0.0318(12) 0.0249(12) -0.0046(10) -0.0023(9) -0.0048(10)
C14 0.0274(12) 0.0287(12) 0.0253(12) -0.0016(10) -0.0038(10) -0.0052(10)
C15 0.0294(13) 0.0288(12) 0.0272(12) -0.0047(10) -0.0023(10) -0.0099(10)
C16 0.0590(18) 0.0353(14) 0.0319(14) -0.0081(11) -0.0029(12) -0.0212(13)
C17 0.067(2) 0.0571(18) 0.0307(15) -0.0102(13) -0.0120(14) -0.0219(16)
C18 0.071(2) 0.111(3) 0.055(2) -0.021(2) -0.0143(18) -0.046(2)
C19 0.0432(15) 0.0406(15) 0.0252(13) 0.0005(11) -0.0054(11) -0.0144(12)
C20 0.0549(19) 0.0424(16) 0.0465(18) -0.0007(14) -0.0122(15) -0.0073(14)
C21 0.0438(15) 0.0329(13) 0.0321(13) -0.0111(11) 0.0006(11) -0.0168(12)
C22 0.0506(17) 0.0320(14) 0.0504(18) -0.0114(13) -0.0042(14) -0.0094(13)
C23 0.0515(17) 0.0355(14) 0.0327(14) -0.0129(11) -0.0076(12) -0.0150(12)
C24 0.071(2) 0.062(2) 0.0442(18) -0.0309(16) 0.0075(16) -0.0195(17)
C25 0.0316(13) 0.0413(14) 0.0232(12) -0.0050(11) -0.0051(10) -0.0061(11)
C26 0.0418(16) 0.0613(19) 0.0312(15) -0.0186(14) -0.0059(12) -0.0009(14)
C27 0.0369(14) 0.0302(13) 0.0304(13) -0.0001(11) -0.0045(11) -0.0084(11)
C28 0.0412(15) 0.0366(14) 0.0361(15) -0.0020(12) -0.0065(12) -0.0137(12)
N1 0.0364(11) 0.0315(11) 0.0229(10) -0.0063(9) -0.0035(9) -0.0114(9)
N2 0.0340(11) 0.0279(10) 0.0218(10) -0.0065(8) -0.0036(8) -0.0096(9)
N3 0.0321(11) 0.0264(10) 0.0222(10) -0.0048(8) -0.0032(8) -0.0084(8)

loop_
_atom_type_symbol
_atom_type_description
_atom_type_scat_dispersion_real
_atom_type_scat_dispersion_imag
_atom_type_scat_source
C C 0.0033 0.0016 'International Tables Vol C Tables 4.2.6.8 and 6.1.1.4'
H H 0.0000 0.0000 'International Tables Vol C Tables 4.2.6.8 and 6.1.1.4'
N N 0.0061 0.0033 'International Tables Vol C Tables 4.2.6.8 and 6.1.1.4'
Cu Cu 0.3201 1.2651 'International Tables Vol C Tables 4.2.6.8 and 6.1.1.4'
Cl Cl 0.1484 0.1585 'International Tables Vol C Tables 4.2.6.8 and 6.1.1.4'

loop_
_geom_angle_atom_site_label_1
_geom_angle_atom_site_label_2
_geom_angle_atom_site_label_3
_geom_angle
_geom_angle_site_symmetry_1
_geom_angle_site_symmetry_3
_geom_angle_publ_flag
N2 Cu1 N1 92.58(8) . . ?
N2 Cu1 N3 91.99(8) . . ?
N1 Cu1 N3 139.66(8) . . ?
N2 Cu1 Cl1 123.78(6) . . ?
N1 Cu1 Cl1 104.13(6) . . ?
N3 Cu1 Cl1 106.32(6) . . ?
N1 C2 C3 111.9(2) . . ?
N1 C2 C1 122.0(2) . . ?
C3 C2 C1 126.0(2) . . ?
C4 C3 C2 106.6(2) . . ?
C4 C3 C17 127.9(2) . . ?
C2 C3 C17 125.5(3) . . ?
C3 C4 C5 106.9(2) . . ?
C3 C4 C19 128.6(2) . . ?
C5 C4 C19 124.5(2) . . ?
C6 C5 N1 125.8(2) . . ?
C6 C5 C4 125.6(2) . . ?
N1 C5 C4 108.5(2) . . ?
C5 C6 C7 128.3(2) . . ?
N2 C7 C6 121.2(2) . . ?
N2 C7 C8 110.2(2) . . ?
C6 C7 C8 128.3(2) . . ?
C9 C8 C7 106.4(2) . . ?
C9 C8 C21 129.0(2) . . ?
C7 C8 C21 124.6(2) . . ?
C8 C9 C10 106.5(2) . . ?
C8 C9 C23 128.8(2) . . ?
C10 C9 C23 124.6(2) . . ?
N2 C10 C11 121.2(2) . . ?
N2 C10 C9 110.0(2) . . ?
C11 C10 C9 128.5(2) . . ?
C12 C11 C10 128.2(2) . . ?
C11 C12 N3 125.4(2) . . ?
C11 C12 C13 126.0(2) . . ?
N3 C12 C13 108.5(2) . . ?
C14 C13 C12 106.7(2) . . ?
C14 C13 C25 128.0(2) . . ?
C12 C13 C25 125.3(2) . . ?
C13 C14 C15 106.7(2) . . ?
C13 C14 C27 128.5(2) . . ?
C15 C14 C27 124.9(2) . . ?
N3 C15 C14 111.7(2) . . ?
N3 C15 C16 121.2(2) . . ?
C14 C15 C16 127.1(2) . . ?
C18 C17 C3 112.8(3) . . ?
C4 C19 C20 113.2(2) . . ?
C8 C21 C22 113.5(2) . . ?
C9 C23 C24 113.2(2) . . ?
C13 C25 C26 114.0(2) . . ?
C14 C27 C28 113.2(2) . . ?
C2 N1 C5 106.1(2) . . ?
C2 N1 Cu1 131.04(17) . . ?
C5 N1 Cu1 120.04(15) . . ?
C7 N2 C10 106.89(19) . . ?
C7 N2 Cu1 126.15(16) . . ?
C10 N2 Cu1 126.21(16) . . ?
C15 N3 C12 106.44(19) . . ?
C15 N3 Cu1 129.90(17) . . ?
C12 N3 Cu1 120.69(15) . . ?

loop_
_geom_bond_atom_site_label_1
_geom_bond_atom_site_label_2
_geom_bond_distance
_geom_bond_site_symmetry_2
_geom_bond_publ_flag
Cl1 Cu1 2.2541(7) . ?
Cu1 N2 1.975(2) . ?
Cu1 N1 2.020(2) . ?
Cu1 N3 2.0231(19) . ?
C1 C2 1.494(4) . ?
C2 N1 1.327(3) . ?
C2 C3 1.444(4) . ?
C3 C4 1.362(4) . ?
C3 C17 1.517(4) . ?
C4 C5 1.452(3) . ?
C4 C19 1.501(3) . ?
C5 C6 1.367(3) . ?
C5 N1 1.420(3) . ?
C6 C7 1.425(3) . ?
C7 N2 1.361(3) . ?
C7 C8 1.433(3) . ?
C8 C9 1.381(3) . ?
C8 C21 1.507(3) . ?
C9 C10 1.432(3) . ?
C9 C23 1.499(3) . ?
C10 N2 1.368(3) . ?
C10 C11 1.419(3) . ?
C11 C12 1.372(3) . ?
C12 N3 1.411(3) . ?
C12 C13 1.453(3) . ?
C13 C14 1.369(4) . ?
C13 C25 1.506(3) . ?
C14 C15 1.438(3) . ?
C14 C27 1.507(3) . ?
C15 N3 1.333(3) . ?
C15 C16 1.490(4) . ?
C17 C18 1.499(5) . ?
C19 C20 1.528(4) . ?
C21 C22 1.530(4) . ?
C23 C24 1.525(4) . ?
C25 C26 1.527(4) . ?
C27 C28 1.523(4) . ?

loop_
_geom_torsion_atom_site_label_1
_geom_torsion_atom_site_label_2
_geom_torsion_atom_site_label_3
_geom_torsion_atom_site_label_4
_geom_torsion
_geom_torsion_site_symmetry_1
_geom_torsion_site_symmetry_2
_geom_torsion_site_symmetry_3
_geom_torsion_site_symmetry_4
_geom_torsion_publ_flag
N1 C2 C3 C4 0.3(3) . . . . ?
C1 C2 C3 C4 -177.6(3) . . . . ?
N1 C2 C3 C17 179.6(3) . . . . ?
C1 C2 C3 C17 1.8(5) . . . . ?
C2 C3 C4 C5 0.8(3) . . . . ?
C17 C3 C4 C5 -178.6(3) . . . . ?
C2 C3 C4 C19 -178.4(3) . . . . ?
C17 C3 C4 C19 2.2(5) . . . . ?
C3 C4 C5 C6 176.1(2) . . . . ?
C19 C4 C5 C6 -4.6(4) . . . . ?
C3 C4 C5 N1 -1.5(3) . . . . ?
C19 C4 C5 N1 177.8(2) . . . . ?
N1 C5 C6 C7 -4.4(4) . . . . ?
C4 C5 C6 C7 178.4(2) . . . . ?
C5 C6 C7 N2 3.1(4) . . . . ?
C5 C6 C7 C8 -170.2(2) . . . . ?
N2 C7 C8 C9 -0.9(3) . . . . ?
C6 C7 C8 C9 173.0(2) . . . . ?
N2 C7 C8 C21 -179.1(2) . . . . ?
C6 C7 C8 C21 -5.2(4) . . . . ?
C7 C8 C9 C10 -0.3(3) . . . . ?
C21 C8 C9 C10 177.9(2) . . . . ?
C7 C8 C9 C23 -177.0(2) . . . . ?
C21 C8 C9 C23 1.1(4) . . . . ?
C8 C9 C10 N2 1.3(3) . . . . ?
C23 C9 C10 N2 178.3(2) . . . . ?
C8 C9 C10 C11 -172.9(2) . . . . ?
C23 C9 C10 C11 4.1(4) . . . . ?
N2 C10 C11 C12 -3.3(4) . . . . ?
C9 C10 C11 C12 170.3(2) . . . . ?
C10 C11 C12 N3 3.9(4) . . . . ?
C10 C11 C12 C13 -178.7(2) . . . . ?
C11 C12 C13 C14 -177.1(2) . . . . ?
N3 C12 C13 C14 0.7(3) . . . . ?
C11 C12 C13 C25 3.8(4) . . . . ?
N3 C12 C13 C25 -178.5(2) . . . . ?
C12 C13 C14 C15 0.1(3) . . . . ?
C25 C13 C14 C15 179.2(2) . . . . ?
C12 C13 C14 C27 -179.3(2) . . . . ?
C25 C13 C14 C27 -0.2(4) . . . . ?
C13 C14 C15 N3 -1.0(3) . . . . ?
C27 C14 C15 N3 178.5(2) . . . . ?
C13 C14 C15 C16 177.9(2) . . . . ?
C27 C14 C15 C16 -2.7(4) . . . . ?
C4 C3 C17 C18 -87.2(4) . . . . ?
C2 C3 C17 C18 93.5(4) . . . . ?
C3 C4 C19 C20 103.9(3) . . . . ?
C5 C4 C19 C20 -75.2(3) . . . . ?
C9 C8 C21 C22 -96.8(3) . . . . ?
C7 C8 C21 C22 81.0(3) . . . . ?
C8 C9 C23 C24 97.7(3) . . . . ?
C10 C9 C23 C24 -78.6(3) . . . . ?
C14 C13 C25 C26 -99.8(3) . . . . ?
C12 C13 C25 C26 79.1(3) . . . . ?
C13 C14 C27 C28 94.8(3) . . . . ?
C15 C14 C27 C28 -84.6(3) . . . . ?
C3 C2 N1 C5 -1.2(3) . . . . ?
C1 C2 N1 C5 176.8(2) . . . . ?
C3 C2 N1 Cu1 -161.56(18) . . . . ?
C1 C2 N1 Cu1 16.4(4) . . . . ?
C6 C5 N1 C2 -176.0(2) . . . . ?
C4 C5 N1 C2 1.6(3) . . . . ?
C6 C5 N1 Cu1 -13.0(3) . . . . ?
C4 C5 N1 Cu1 164.63(16) . . . . ?
N2 Cu1 N1 C2 -179.4(2) . . . . ?
N3 Cu1 N1 C2 -83.3(3) . . . . ?
Cl1 Cu1 N1 C2 54.8(2) . . . . ?
N2 Cu1 N1 C5 22.46(18) . . . . ?
N3 Cu1 N1 C5 118.59(18) . . . . ?
Cl1 Cu1 N1 C5 -103.36(17) . . . . ?
C6 C7 N2 C10 -172.7(2) . . . . ?
C8 C7 N2 C10 1.7(3) . . . . ?
C6 C7 N2 Cu1 16.7(3) . . . . ?
C8 C7 N2 Cu1 -168.89(16) . . . . ?
C11 C10 N2 C7 172.8(2) . . . . ?
C9 C10 N2 C7 -1.8(3) . . . . ?
C11 C10 N2 Cu1 -16.6(3) . . . . ?
C9 C10 N2 Cu1 168.72(16) . . . . ?
N1 Cu1 N2 C7 -25.5(2) . . . . ?
N3 Cu1 N2 C7 -165.4(2) . . . . ?
Cl1 Cu1 N2 C7 83.4(2) . . . . ?
N1 Cu1 N2 C10 165.7(2) . . . . ?
N3 Cu1 N2 C10 25.8(2) . . . . ?
Cl1 Cu1 N2 C10 -85.4(2) . . . . ?
C14 C15 N3 C12 1.4(3) . . . . ?
C16 C15 N3 C12 -177.6(2) . . . . ?
C14 C15 N3 Cu1 161.48(17) . . . . ?
C16 C15 N3 Cu1 -17.4(4) . . . . ?
C11 C12 N3 C15 176.6(2) . . . . ?
C13 C12 N3 C15 -1.2(3) . . . . ?
C11 C12 N3 Cu1 14.2(3) . . . . ?
C13 C12 N3 Cu1 -163.58(15) . . . . ?
N2 Cu1 N3 C15 178.8(2) . . . . ?
N1 Cu1 N3 C15 82.5(2) . . . . ?
Cl1 Cu1 N3 C15 -55.0(2) . . . . ?
N2 Cu1 N3 C12 -23.48(18) . . . . ?
N1 Cu1 N3 C12 -119.82(18) . . . . ?
Cl1 Cu1 N3 C12 102.66(17) . . . . ?
